data_4089174
loop_
_publ_author_name
'Zhuang, Fang-Dong'
'Han, Ji-Min'
'Tang, Sheng'
'Yang, Jing-Hui'
'Chen, Qi-Ran'
'Wang, Jie-Yu'
'Pei, Jian'

_publ_section_title
;
 Efficient Modular Synthesis of Substituted Borazaronaphthalene
;
_journal_issue 14
_journal_name_full Organometallics
_journal_page_first 2479
_journal_paper_doi 10.1021/acs.organomet.6b00811
_journal_volume 36
_journal_year 2016
_chemical_formula_sum 'C20 H15 B Cl N'
_chemical_formula_weight 315.59
_space_group_crystal_system monoclinic
_space_group_IT_number 15
_space_group_name_Hall '-C 2yc'
_space_group_name_H-M_alt 'C 1 2/c 1'
_atom_sites_solution_hydrogens mixed
_audit_creation_method SHELXL-2014
_cell_angle_alpha 90
_cell_angle_beta 95.416(7)
_cell_angle_gamma 90
_cell_formula_units_Z 8
_cell_length_a 22.6181(19)
_cell_length_b 5.9841(5)
_cell_length_c 23.6770(17)
_cell_measurement_temperature 180(2)
_cell_volume 3190.4(4)
_computing_structure_refinement 'SHELXL-2014 (Sheldrick, 2014)'
_diffrn_ambient_temperature 180(2)
_diffrn_measured_fraction_theta_full 0.994
_diffrn_measured_fraction_theta_max 0.993
_diffrn_radiation_type MoK\a
_diffrn_radiation_wavelength 0.71073
_diffrn_reflns_av_R_equivalents 0.0521
_diffrn_reflns_av_unetI/netI 0.0901
_diffrn_reflns_Laue_measured_fraction_full 0.994
_diffrn_reflns_Laue_measured_fraction_max 0.993
_diffrn_reflns_limit_h_max 27
_diffrn_reflns_limit_h_min -27
_diffrn_reflns_limit_k_max 6
_diffrn_reflns_limit_k_min -7
_diffrn_reflns_limit_l_max 23
_diffrn_reflns_limit_l_min -29
_diffrn_reflns_number 6208
_diffrn_reflns_point_group_measured_fraction_full 0.994
_diffrn_reflns_point_group_measured_fraction_max 0.993
_diffrn_reflns_theta_full 25.242
_diffrn_reflns_theta_max 26.022
_diffrn_reflns_theta_min 3.457
_exptl_absorpt_coefficient_mu 0.237
_exptl_crystal_density_diffrn 1.314
_exptl_crystal_F_000 1312
_exptl_crystal_size_max 0.100
_exptl_crystal_size_mid 0.100
_exptl_crystal_size_min 0.050
_refine_diff_density_max 0.364
_refine_diff_density_min -0.321
_refine_diff_density_rms 0.063
_refine_ls_extinction_method none
_refine_ls_goodness_of_fit_ref 1.048
_refine_ls_hydrogen_treatment mixed
_refine_ls_matrix_type full
_refine_ls_number_parameters 212
_refine_ls_number_reflns 3134
_refine_ls_number_restraints 0
_refine_ls_restrained_S_all 1.048
_refine_ls_R_factor_all 0.1187
_refine_ls_R_factor_gt 0.0599
_refine_ls_shift/su_max 0.000
_refine_ls_shift/su_mean 0.000
_refine_ls_structure_factor_coef Fsqd
_refine_ls_weighting_details 'w=1/[\s^2^(Fo^2^)+(0.0463P)^2^+1.7889P] where P=(Fo^2^+2Fc^2^)/3'
_refine_ls_weighting_scheme calc
_refine_ls_wR_factor_gt 0.1137
_refine_ls_wR_factor_ref 0.1417
_reflns_Friedel_coverage 0.000
_reflns_number_gt 1898
_reflns_number_total 3134
_reflns_threshold_expression 'I > 2\s(I)'
_cod_data_source_file om6b00811_si_002.cif
_cod_data_source_block exp_5737
_cod_original_sg_symbol_H-M 'C 2/c'
_cod_database_code 4089174
_shelx_space_group_comment
;
The symmetry employed for this shelxl refinement is uniquely defined
by the following loop, which should always be used as a source of
symmetry information in preference to the above space-group names.
They are only intended as comments.
;
_shelx_estimated_absorpt_t_min 0.977
_shelx_estimated_absorpt_t_max 0.988
_shelxl_version_number 2014-3

loop_
_space_group_symop_operation_xyz
'x, y, z'
'-x, y, -z+1/2'
'x+1/2, y+1/2, z'
'-x+1/2, y+1/2, -z+1/2'
'-x, -y, -z'
'x, -y, z-1/2'
'-x+1/2, -y+1/2, -z'
'x+1/2, -y+1/2, z-1/2'

loop_
_atom_site_label
_atom_site_type_symbol
_atom_site_fract_x
_atom_site_fract_y
_atom_site_fract_z
_atom_site_U_iso_or_equiv
_atom_site_adp_type
_atom_site_occupancy
_atom_site_site_symmetry_order
_atom_site_calc_flag
_atom_site_refinement_flags_posn
_atom_site_refinement_flags_adp
B1 B 0.09793(15) 0.4812(6) 0.31615(13) 0.0261(8) Uani 1 1 d . .
C1 C 0.16137(12) 0.7768(5) 0.24647(11) 0.0268(7) Uani 1 1 d . .
C2 C 0.18876(14) 0.9223(5) 0.21033(12) 0.0332(8) Uani 1 1 d . .
H2 H 0.2134 1.0392 0.2262 0.040 Uiso 1 1 calc R U
C3 C 0.18044(15) 0.8981(6) 0.15252(13) 0.0389(9) Uani 1 1 d . .
H3 H 0.1989 0.9991 0.1287 0.047 Uiso 1 1 calc R U
C4 C 0.14526(14) 0.7276(6) 0.12882(12) 0.0373(8) Uani 1 1 d . .
H4 H 0.1408 0.7091 0.0888 0.045 Uiso 1 1 calc R U
C5 C 0.11668(13) 0.5843(6) 0.16255(11) 0.0332(8) Uani 1 1 d . .
H5 H 0.0920 0.4691 0.1458 0.040 Uiso 1 1 calc R U
C6 C 0.12402(12) 0.6083(5) 0.22163(11) 0.0266(7) Uani 1 1 d . .
C7 C 0.17013(12) 0.7869(5) 0.30788(11) 0.0260(7) Uani 1 1 d . .
C8 C 0.14259(12) 0.6526(5) 0.34333(11) 0.0238(7) Uani 1 1 d . .
C9 C 0.05683(12) 0.3251(5) 0.34808(12) 0.0284(7) Uani 1 1 d . .
C10 C 0.03665(13) 0.1219(5) 0.32453(13) 0.0341(8) Uani 1 1 d . .
H10 H 0.0488 0.0780 0.2888 0.041 Uiso 1 1 calc R U
C11 C -0.00024(14) -0.0165(6) 0.35146(14) 0.0434(9) Uani 1 1 d . .
H11 H -0.0135 -0.1528 0.3340 0.052 Uiso 1 1 calc R U
C12 C -0.01825(15) 0.0410(6) 0.40371(14) 0.0480(10) Uani 1 1 d . .
H12 H -0.0431 -0.0562 0.4226 0.058 Uiso 1 1 calc R U
C13 C 0.00042(14) 0.2416(6) 0.42799(14) 0.0413(9) Uani 1 1 d . .
H13 H -0.0122 0.2844 0.4636 0.050 Uiso 1 1 calc R U
C14 C 0.03718(13) 0.3796(6) 0.40088(12) 0.0334(8) Uani 1 1 d . .
H14 H 0.0497 0.5165 0.4184 0.040 Uiso 1 1 calc R U
C15 C 0.15597(12) 0.6688(5) 0.40616(11) 0.0245(7) Uani 1 1 d . .
C16 C 0.18195(13) 0.4897(5) 0.43618(11) 0.0284(7) Uani 1 1 d . .
H16 H 0.1927 0.3598 0.4165 0.034 Uiso 1 1 calc R U
C17 C 0.19232(14) 0.4989(6) 0.49461(12) 0.0340(8) Uani 1 1 d . .
H17 H 0.2111 0.3768 0.5147 0.041 Uiso 1 1 calc R U
C18 C 0.17571(14) 0.6830(6) 0.52386(12) 0.0369(8) Uani 1 1 d . .
H18 H 0.1821 0.6870 0.5641 0.044 Uiso 1 1 calc R U
C19 C 0.14970(14) 0.8619(6) 0.49452(12) 0.0357(8) Uani 1 1 d . .
H19 H 0.1384 0.9904 0.5145 0.043 Uiso 1 1 calc R U
C20 C 0.13999(13) 0.8545(5) 0.43609(12) 0.0294(7) Uani 1 1 d . .
H20 H 0.1221 0.9786 0.4161 0.035 Uiso 1 1 calc R U
Cl Cl 0.22178(4) 0.98510(14) 0.33509(3) 0.0415(3) Uani 1 1 d . .
H1 H 0.0674(13) 0.387(5) 0.2377(11) 0.027(8) Uiso 1 1 d . .
N1 N 0.09376(11) 0.4723(4) 0.25615(10) 0.0291(6) Uani 1 1 d . .

loop_
_atom_site_aniso_label
_atom_site_aniso_U_11
_atom_site_aniso_U_22
_atom_site_aniso_U_33
_atom_site_aniso_U_23
_atom_site_aniso_U_13
_atom_site_aniso_U_12
B1 0.0282(18) 0.022(2) 0.0279(16) 0.0018(16) 0.0008(14) 0.0041(16)
C1 0.0273(16) 0.0260(18) 0.0281(15) 0.0043(14) 0.0075(12) 0.0069(15)
C2 0.0405(18) 0.0261(18) 0.0345(16) 0.0064(15) 0.0110(14) 0.0026(16)
C3 0.047(2) 0.040(2) 0.0319(16) 0.0151(17) 0.0146(15) 0.0154(18)
C4 0.045(2) 0.046(2) 0.0222(14) 0.0060(16) 0.0086(14) 0.0190(19)
C5 0.0377(18) 0.037(2) 0.0244(14) -0.0042(15) 0.0003(13) 0.0120(16)
C6 0.0296(16) 0.0250(18) 0.0256(14) 0.0029(14) 0.0056(13) 0.0048(15)
C7 0.0289(16) 0.0217(17) 0.0274(14) -0.0014(14) 0.0022(12) -0.0027(14)
C8 0.0272(15) 0.0215(16) 0.0231(13) -0.0003(13) 0.0053(12) -0.0003(14)
C9 0.0284(17) 0.0263(19) 0.0293(15) 0.0034(14) -0.0030(13) -0.0045(15)
C10 0.0354(18) 0.032(2) 0.0340(16) 0.0010(16) -0.0017(14) -0.0071(17)
C11 0.042(2) 0.035(2) 0.051(2) 0.0033(18) -0.0071(16) -0.0179(18)
C12 0.041(2) 0.052(3) 0.051(2) 0.016(2) 0.0058(17) -0.017(2)
C13 0.0344(19) 0.050(2) 0.0401(18) 0.0049(18) 0.0081(15) -0.0087(18)
C14 0.0325(17) 0.0336(19) 0.0341(16) 0.0014(16) 0.0032(14) -0.0061(16)
C15 0.0267(16) 0.0240(17) 0.0234(14) -0.0018(14) 0.0048(12) -0.0060(15)
C16 0.0338(17) 0.0241(18) 0.0284(14) -0.0014(14) 0.0079(13) -0.0006(15)
C17 0.0441(19) 0.0307(19) 0.0271(15) 0.0056(16) 0.0023(14) -0.0017(17)
C18 0.052(2) 0.036(2) 0.0238(15) -0.0024(16) 0.0045(14) -0.0111(18)
C19 0.051(2) 0.0262(19) 0.0302(16) -0.0055(15) 0.0081(15) -0.0049(17)
C20 0.0366(17) 0.0209(18) 0.0306(15) 0.0011(14) 0.0029(13) -0.0032(15)
Cl 0.0483(5) 0.0403(5) 0.0367(4) -0.0026(4) 0.0080(4) -0.0207(4)
N1 0.0300(14) 0.0297(16) 0.0266(12) -0.0029(13) -0.0022(11) -0.0069(13)

loop_
_atom_type_symbol
_atom_type_description
_atom_type_scat_dispersion_real
_atom_type_scat_dispersion_imag
_atom_type_scat_source
C C 0.0033 0.0016 'International Tables Vol C Tables 4.2.6.8 and 6.1.1.4'
H H 0.0000 0.0000 'International Tables Vol C Tables 4.2.6.8 and 6.1.1.4'
B B 0.0013 0.0007 'International Tables Vol C Tables 4.2.6.8 and 6.1.1.4'
Cl Cl 0.1484 0.1585 'International Tables Vol C Tables 4.2.6.8 and 6.1.1.4'
N N 0.0061 0.0033 'International Tables Vol C Tables 4.2.6.8 and 6.1.1.4'

loop_
_geom_angle_atom_site_label_1
_geom_angle_atom_site_label_2
_geom_angle_atom_site_label_3
_geom_angle
N1 B1 C8 115.1(3)
N1 B1 C9 118.5(3)
C8 B1 C9 126.4(2)
C2 C1 C6 118.1(3)
C2 C1 C7 123.9(3)
C6 C1 C7 117.9(3)
C3 C2 C1 121.1(3)
C3 C2 H2 119.5
C1 C2 H2 119.5
C2 C3 C4 120.2(3)
C2 C3 H3 119.9
C4 C3 H3 119.9
C5 C4 C3 120.6(3)
C5 C4 H4 119.7
C3 C4 H4 119.7
C4 C5 C6 119.9(3)
C4 C5 H5 120.0
C6 C5 H5 120.0
N1 C6 C5 120.8(3)
N1 C6 C1 119.1(2)
C5 C6 C1 120.0(3)
C8 C7 C1 124.7(3)
C8 C7 Cl 120.4(2)
C1 C7 Cl 115.0(2)
C7 C8 C15 121.1(2)
C7 C8 B1 117.3(2)
C15 C8 B1 121.6(2)
C10 C9 C14 116.0(3)
C10 C9 B1 121.0(3)
C14 C9 B1 123.0(3)
C11 C10 C9 122.0(3)
C11 C10 H10 119.0
C9 C10 H10 119.0
C10 C11 C12 120.6(3)
C10 C11 H11 119.7
C12 C11 H11 119.7
C13 C12 C11 119.0(3)
C13 C12 H12 120.5
C11 C12 H12 120.5
C14 C13 C12 120.2(3)
C14 C13 H13 119.9
C12 C13 H13 119.9
C13 C14 C9 122.2(3)
C13 C14 H14 118.9
C9 C14 H14 118.9
C20 C15 C16 118.5(2)
C20 C15 C8 121.6(3)
C16 C15 C8 119.8(3)
C17 C16 C15 120.4(3)
C17 C16 H16 119.8
C15 C16 H16 119.8
C18 C17 C16 120.6(3)
C18 C17 H17 119.7
C16 C17 H17 119.7
C17 C18 C19 119.6(3)
C17 C18 H18 120.2
C19 C18 H18 120.2
C18 C19 C20 120.0(3)
C18 C19 H19 120.0
C20 C19 H19 120.0
C19 C20 C15 120.9(3)
C19 C20 H20 119.5
C15 C20 H20 119.5
C6 N1 B1 125.6(3)
C6 N1 H1 113.7(18)
B1 N1 H1 120.3(19)

loop_
_geom_bond_atom_site_label_1
_geom_bond_atom_site_label_2
_geom_bond_distance
B1 N1 1.416(4)
B1 C8 1.538(4)
B1 C9 1.562(4)
C1 C2 1.405(4)
C1 C6 1.408(4)
C1 C7 1.450(4)
C2 C3 1.371(4)
C2 H2 0.9500
C3 C4 1.381(5)
C3 H3 0.9500
C4 C5 1.374(4)
C4 H4 0.9500
C5 C6 1.401(4)
C5 H5 0.9500
C6 N1 1.380(4)
C7 C8 1.355(4)
C7 Cl 1.745(3)
C8 C15 1.493(4)
C9 C10 1.396(4)
C9 C14 1.404(4)
C10 C11 1.374(4)
C10 H10 0.9500
C11 C12 1.382(5)
C11 H11 0.9500
C12 C13 1.380(5)
C12 H12 0.9500
C13 C14 1.373(4)
C13 H13 0.9500
C14 H14 0.9500
C15 C20 1.384(4)
C15 C16 1.386(4)
C16 C17 1.382(4)
C16 H16 0.9500
C17 C18 1.372(4)
C17 H17 0.9500
C18 C19 1.378(4)
C18 H18 0.9500
C19 C20 1.381(4)
C19 H19 0.9500
C20 H20 0.9500
N1 H1 0.87(3)
